data_7125989
loop_
_publ_author_name
'Barthes, C\'ecile'
'Duhayon, Carine'
'Canac, Yves'
'C\'esar, Vincent'

_publ_section_title
;
 N-Cyclopropenio-imidazol-2-ylidene: An N-heterocyclic carbene bearing an
 N-cationic substituent.
;
_journal_issue 22
_journal_name_full 'Chemical communications (Cambridge, England)'
_journal_page_first 3305
_journal_page_last 3308
_journal_paper_doi 10.1039/d0cc00477d
_journal_volume 56
_journal_year 2020
_chemical_formula_moiety 'C30 H46 Cl N4 Pd, C F3 O3 S, 0.5(C H2 Cl2)'
_chemical_formula_sum 'C31.5 H47 Cl2 F3 N4 O3 Pd S'
_chemical_formula_weight 796.11
_space_group_IT_number 2
_space_group_name_Hall '-P 1'
_space_group_name_H-M_alt 'P -1'
_symmetry_cell_setting triclinic
_symmetry_space_group_name_Hall '-P 1'
_symmetry_space_group_name_H-M 'P -1'
_atom_sites_solution_hydrogens difmap
_atom_sites_solution_primary other
_audit_update_record
;
2019-12-19 deposited with the CCDC.	2020-02-11 downloaded from the CCDC.
;
_cell_angle_alpha 78.6427(16)
_cell_angle_beta 82.2769(15)
_cell_angle_gamma 88.4754(15)
_cell_formula_units_Z 2
_cell_length_a 8.9948(3)
_cell_length_b 12.5902(4)
_cell_length_c 17.7787(6)
_cell_measurement_reflns_used 9146
_cell_measurement_temperature 100
_cell_measurement_theta_max 28
_cell_measurement_theta_min 2
_cell_volume 1956.04(11)
_computing_cell_refinement 'Apex2 (Bruker AXS, 2006)'
_computing_data_collection 'Apex2 (Bruker AXS, 2006)'
_computing_data_reduction 'Apex2 (Bruker AXS, 2006)'
_computing_molecular_graphics 'CAMERON (Watkin et al., 1996)'
_computing_publication_material 'CRYSTALS (Betteridge et al., 2003)'
_computing_structure_refinement 'CRYSTALS (Betteridge et al., 2003)'
_computing_structure_solution 'Superflip (Palatinus & Chapuis, 2007)'
_diffrn_ambient_temperature 100
_diffrn_measured_fraction_theta_full 0.997
_diffrn_measured_fraction_theta_max 0.997
_diffrn_measurement_device Area
_diffrn_measurement_device_type 'Bruker Kappa Apex2'
_diffrn_measurement_method '\f & \w scans'
_diffrn_radiation_monochromator graphite
_diffrn_radiation_type 'Mo K\a'
_diffrn_radiation_wavelength 0.71073
_diffrn_reflns_av_R_equivalents 0.033
_diffrn_reflns_limit_h_max 12
_diffrn_reflns_limit_h_min -12
_diffrn_reflns_limit_k_max 16
_diffrn_reflns_limit_k_min -16
_diffrn_reflns_limit_l_max 23
_diffrn_reflns_limit_l_min -23
_diffrn_reflns_number 93723
_diffrn_reflns_theta_full 28.355
_diffrn_reflns_theta_max 28.355
_diffrn_reflns_theta_min 1.178
_diffrn_standards_number 0
_exptl_absorpt_coefficient_mu 0.713
_exptl_absorpt_correction_T_max 0.88
_exptl_absorpt_correction_T_min 0.81
_exptl_absorpt_correction_type multi-scan
_exptl_absorpt_process_details 'SADABS (Siemens, 1996)'
_exptl_crystal_colour colorless
_exptl_crystal_density_diffrn 1.352
_exptl_crystal_density_method 'not measured'
_exptl_crystal_description block
_exptl_crystal_F_000 822
_exptl_crystal_size_max 0.250
_exptl_crystal_size_mid 0.180
_exptl_crystal_size_min 0.180
_refine_diff_density_max 1.29
_refine_diff_density_min -1.16
_refine_ls_extinction_method None
_refine_ls_goodness_of_fit_ref 1.0354
_refine_ls_hydrogen_treatment constr
_refine_ls_matrix_type full
_refine_ls_number_parameters 427
_refine_ls_number_reflns 9178
_refine_ls_number_restraints 18
_refine_ls_R_factor_all 0.0533
_refine_ls_R_factor_gt 0.0517
_refine_ls_shift/su_max 0.0023850
_refine_ls_shift/su_mean 0.0000439
_refine_ls_structure_factor_coef F
_refine_ls_weighting_details
;
 Method, part 1, Chebychev polynomial, (Watkin, 1994, Prince, 1982) 
 [weight] = 1.0/[A~0~*T~0~(x)+A~1~*T~1~(x) ... +A~n-1~]*T~n-1~(x)] 
 where A~i~ are the Chebychev coefficients listed below and x= Fcalc/Fmax 
 Method = Robust Weighting (Prince, 1982) 
 W = [weight] * [1-(deltaF/6*sigmaF)^2^]^2^ 
 A~i~ are: 
 1.11 0.818 0.593 
;
_refine_ls_weighting_scheme calc
_refine_ls_wR_factor_all 0.0615
_refine_ls_wR_factor_gt 0.0602
_refine_ls_wR_factor_ref 0.0600
_reflns_limit_h_max 12
_reflns_limit_h_min -11
_reflns_limit_k_max 16
_reflns_limit_k_min -16
_reflns_limit_l_max 23
_reflns_limit_l_min 0
_reflns_number_gt 9320
_reflns_number_total 9731
_reflns_threshold_expression I>2.0\s(I)
_oxford_refine_ls_r_factor_ref 0.0511
_oxford_reflns_number_all 9710
_oxford_reflns_threshold_expression_ref I>3.0\s(I)
_cod_data_source_file d0cc00477d2.cif
_cod_data_source_block I_CCDC1
_cod_depositor_comments
;
The following automatic conversions were performed:

data item '_atom_sites_solution_primary' value 'Other' was changed to
'other' in accordance with the
/home/data/users/saulius/crontab/automatic-downloads/rss-feeds/RSC/lib/dictionaries/cif_core.dic
dictionary named 'cif_core.dic' version 2.4.2 last updated on
2011-04-26.

Automatic conversion script
Id: cif_fix_values 7556 2019-12-06 15:28:31Z antanas 

 Adding full bibliography for 7125988--7125990.cif.
;
_cod_original_sg_symbol_H-M 'P -1 '
_cod_original_formula_sum 'C31.50 H47 Cl2 F3 N4 O3 Pd1 S1'
_cod_database_code 7125989

loop_
_symmetry_equiv_pos_as_xyz
x,y,z
-x,-y,-z

loop_
_atom_site_label
_atom_site_type_symbol
_atom_site_fract_x
_atom_site_fract_y
_atom_site_fract_z
_atom_site_U_iso_or_equiv
_atom_site_occupancy
_atom_site_adp_type
_atom_site_refinement_flags_posn
_atom_site_refinement_flags_adp
_atom_site_refinement_flags_occupancy
_atom_site_disorder_assembly
_atom_site_disorder_group
_atom_site_attached_hydrogens
Pd1 Pd 0.518859(18) 0.559878(14) 0.809338(11) 0.0242 1.0000 Uani . . . . . .
Cl1 Cl 0.69229(6) 0.67709(5) 0.84287(4) 0.0296 1.0000 Uani . . . . . .
Cl2 Cl 0.8685(4) 0.4153(3) 0.45722(12) 0.0906 0.5000 Uani . . . . . .
Cl3 Cl 0.6903(3) 0.3206(3) 0.59882(15) 0.0847 0.5000 Uani . . . . . .
C1 C 0.3343(2) 0.65875(19) 0.80442(12) 0.0205 1.0000 Uani . . . . . .
C2 C 0.0910(3) 0.7165(2) 0.81906(15) 0.0280 1.0000 Uani . . . . . .
C3 C 0.1746(3) 0.8050(2) 0.78754(15) 0.0283 1.0000 Uani . . . . . .
C4 C 0.4480(3) 0.83585(19) 0.75563(13) 0.0222 1.0000 Uani . . . . . .
C5 C 0.5419(3) 0.90558(18) 0.77515(12) 0.0205 1.0000 Uani . . . . . .
C6 C 0.5753(3) 0.86362(19) 0.70569(13) 0.0237 1.0000 Uani . . . . . .
C7 C 0.6173(4) 0.7975(3) 0.58554(16) 0.0435 1.0000 Uani . . . . . .
C8 C 0.4607(5) 0.8302(5) 0.5702(2) 0.0701 1.0000 Uani . . . . . .
C9 C 0.6399(6) 0.6768(4) 0.6084(2) 0.0659 1.0000 Uani . . . . . .
C10 C 0.8139(3) 0.9127(3) 0.62641(17) 0.0389 1.0000 Uani . . . . . .
C11 C 0.9428(4) 0.8380(3) 0.60719(19) 0.0451 1.0000 Uani . . . . . .
C12 C 0.8050(5) 1.0142(3) 0.5672(2) 0.0534 1.0000 Uani . . . . . .
C13 C 0.4815(3) 0.9614(2) 0.89812(14) 0.0282 1.0000 Uani . . . . . .
C14 C 0.3357(4) 1.0212(4) 0.8865(2) 0.0531 1.0000 Uani . . . . . .
C15 C 0.4555(4) 0.8463(3) 0.94337(16) 0.0400 1.0000 Uani . . . . . .
C16 C 0.7204(3) 1.0270(2) 0.80570(15) 0.0298 1.0000 Uani . . . . . .
C17 C 0.8311(3) 0.9752(3) 0.8593(2) 0.0430 1.0000 Uani . . . . . .
C18 C 0.6924(4) 1.1456(2) 0.80894(19) 0.0422 1.0000 Uani . . . . . .
C19 C 0.1432(2) 0.51997(19) 0.86320(14) 0.0228 1.0000 Uani . . . . . .
C20 C 0.0739(3) 0.4609(2) 0.81890(15) 0.0277 1.0000 Uani . . . . . .
C21 C 0.0358(3) 0.3539(2) 0.85116(16) 0.0299 1.0000 Uani . . . . . .
C22 C 0.0621(3) 0.3070(2) 0.92603(16) 0.0281 1.0000 Uani . . . . . .
C23 C 0.1319(3) 0.3683(2) 0.96823(15) 0.0276 1.0000 Uani . . . . . .
C24 C 0.1738(3) 0.4759(2) 0.93780(14) 0.0240 1.0000 Uani . . . . . .
C25 C 0.0455(4) 0.5100(3) 0.73816(17) 0.0421 1.0000 Uani . . . . . .
C26 C 0.0125(4) 0.1922(2) 0.9610(2) 0.0402 1.0000 Uani . . . . . .
C27 C 0.2502(3) 0.5403(2) 0.98468(15) 0.0290 1.0000 Uani . . . . . .
C28 C 0.4347(4) 0.4249(3) 0.7735(3) 0.0523 1.0000 Uani . . . . . .
C29 C 0.5335(10) 0.3876(6) 0.8199(8) 0.0642 0.4500 Uani . . . . . .
C290 C 0.5879(7) 0.4190(5) 0.7662(5) 0.0492 0.5500 Uani . . . . . .
C30 C 0.6725(4) 0.4237(3) 0.8178(4) 0.0679 1.0000 Uani . . . . . .
C33 C 0.8672(11) 0.3514(8) 0.5519(4) 0.0609 0.5000 Uani . . . . . .
C31 C 0.3141(6) 0.1997(5) 0.6592(3) 0.0495 0.6500 Uani D . . . . .
C32 C 0.2478(15) 0.2281(12) 0.6679(7) 0.0802 0.3500 Uani D . . . . .
N1 N 0.1892(2) 0.62916(17) 0.82928(11) 0.0226 1.0000 Uani . . . . . .
N2 N 0.3230(2) 0.76862(17) 0.77889(11) 0.0225 1.0000 Uani . . . . . .
N3 N 0.5781(2) 0.96424(16) 0.82280(11) 0.0229 1.0000 Uani . . . . . .
N4 N 0.6654(3) 0.8554(2) 0.64356(12) 0.0313 1.0000 Uani . . . . . .
O1 O 0.1076(5) 0.0509(4) 0.7179(2) 0.0893 1.0000 Uani . . . . . .
O2 O 0.1253(5) 0.1395(4) 0.5841(2) 0.0831 1.0000 Uani . . . . . .
O3 O 0.0346(6) 0.2335(4) 0.6901(2) 0.0627 0.6500 Uani . . . . . .
O4 O 0.322(2) 0.0404(18) 0.6622(11) 0.1371 0.3500 Uani . . . . . .
S1 S 0.12612(16) 0.14776(10) 0.66243(7) 0.0401 0.6500 Uani D . . . . .
S2 S 0.1981(2) 0.09711(15) 0.65683(10) 0.0302 0.3500 Uani D . . . . .
F1 F 0.4136(8) 0.1247(6) 0.6372(4) 0.1109 0.6500 Uani D . . . . .
F2 F 0.3189(9) 0.2977(6) 0.6183(4) 0.1005 0.6500 Uani D . . . . .
F3 F 0.3549(6) 0.2110(5) 0.7236(3) 0.0829 0.6500 Uani D . . . . .
F4 F 0.3618(10) 0.2711(6) 0.6021(5) 0.0585 0.3500 Uani D . . . . .
F5 F 0.2787(13) 0.2206(9) 0.7431(6) 0.0891 0.3500 Uani D . . . . .
F6 F 0.1326(18) 0.2912(13) 0.6709(9) 0.1414 0.3500 Uani D . . . . .
H21 H -0.0110 0.7124 0.8308 0.0337 1.0000 Uiso R . . . . .
H31 H 0.1435 0.8744 0.7739 0.0339 1.0000 Uiso R . . . . .
H71 H 0.6832 0.8223 0.5375 0.0530 1.0000 Uiso R . . . . .
H81 H 0.4503 0.9075 0.5625 0.1048 1.0000 Uiso R . . . . .
H83 H 0.3880 0.7973 0.6129 0.1045 1.0000 Uiso R . . . . .
H82 H 0.4425 0.8071 0.5245 0.1047 1.0000 Uiso R . . . . .
H91 H 0.7423 0.6621 0.6153 0.0988 1.0000 Uiso R . . . . .
H93 H 0.5771 0.6471 0.6551 0.0990 1.0000 Uiso R . . . . .
H92 H 0.6171 0.6437 0.5676 0.0987 1.0000 Uiso R . . . . .
H101 H 0.8314 0.9353 0.6742 0.0482 1.0000 Uiso R . . . . .
H112 H 0.9426 0.7745 0.6490 0.0720 1.0000 Uiso R . . . . .
H111 H 1.0369 0.8760 0.6019 0.0719 1.0000 Uiso R . . . . .
H113 H 0.9334 0.8144 0.5593 0.0718 1.0000 Uiso R . . . . .
H121 H 0.7277 1.0578 0.5875 0.0800 1.0000 Uiso R . . . . .
H123 H 0.8973 1.0532 0.5591 0.0807 1.0000 Uiso R . . . . .
H122 H 0.7824 0.9999 0.5192 0.0809 1.0000 Uiso R . . . . .
H131 H 0.5380 0.9985 0.9280 0.0338 1.0000 Uiso R . . . . .
H142 H 0.3555 1.0958 0.8621 0.0807 1.0000 Uiso R . . . . .
H141 H 0.2760 1.0185 0.9361 0.0809 1.0000 Uiso R . . . . .
H143 H 0.2812 0.9866 0.8552 0.0808 1.0000 Uiso R . . . . .
H152 H 0.5500 0.8109 0.9497 0.0609 1.0000 Uiso R . . . . .
H151 H 0.4025 0.8487 0.9932 0.0607 1.0000 Uiso R . . . . .
H153 H 0.3969 0.8070 0.9167 0.0608 1.0000 Uiso R . . . . .
H161 H 0.7621 1.0229 0.7527 0.0359 1.0000 Uiso R . . . . .
H171 H 0.8429 0.9007 0.8571 0.0648 1.0000 Uiso R . . . . .
H172 H 0.7943 0.9817 0.9115 0.0648 1.0000 Uiso R . . . . .
H173 H 0.9250 1.0114 0.8444 0.0648 1.0000 Uiso R . . . . .
H182 H 0.6187 1.1730 0.7764 0.0647 1.0000 Uiso R . . . . .
H181 H 0.6599 1.1538 0.8609 0.0649 1.0000 Uiso R . . . . .
H183 H 0.7855 1.1829 0.7901 0.0648 1.0000 Uiso R . . . . .
H211 H -0.0069 0.3131 0.8216 0.0357 1.0000 Uiso R . . . . .
H231 H 0.1521 0.3368 1.0176 0.0329 1.0000 Uiso R . . . . .
H251 H 0.0226 0.4544 0.7129 0.0624 1.0000 Uiso R . . . . .
H253 H -0.0370 0.5606 0.7390 0.0628 1.0000 Uiso R . . . . .
H252 H 0.1325 0.5474 0.7102 0.0628 1.0000 Uiso R . . . . .
H261 H 0.0693 0.1609 1.0019 0.0613 1.0000 Uiso R . . . . .
H263 H -0.0906 0.1897 0.9814 0.0616 1.0000 Uiso R . . . . .
H262 H 0.0274 0.1482 0.9224 0.0610 1.0000 Uiso R . . . . .
H271 H 0.2067 0.6110 0.9810 0.0439 1.0000 Uiso R . . . . .
H272 H 0.2378 0.5053 1.0377 0.0441 1.0000 Uiso R . . . . .
H273 H 0.3542 0.5484 0.9665 0.0441 1.0000 Uiso R . . . . .
H332 H 0.9090 0.4010 0.5760 0.0700 0.5000 Uiso R . . . . .
H331 H 0.9258 0.2878 0.5544 0.0699 0.5000 Uiso R . . . . .
H291 H 0.4907 0.3470 0.8707 0.0830 0.4500 Uiso R . . . . .
H2901 H 0.6382 0.4357 0.7136 0.0611 0.5500 Uiso R . . . . .
H283 H 0.3386 0.3920 0.7811 0.0672 0.4500 Uiso R . . . . .
H284 H 0.4396 0.4715 0.7179 0.0500 0.4500 Uiso R . . . . .
H282 H 0.3707 0.4405 0.7365 0.0500 0.5500 Uiso R . . . . .
H281 H 0.3682 0.3855 0.8254 0.0500 0.5500 Uiso R . . . . .
H302 H 0.7212 0.4094 0.8630 0.0848 0.4500 Uiso R . . . . .
H303 H 0.7755 0.4421 0.8034 0.0848 0.5500 Uiso R . . . . .
H301 H 0.7227 0.4639 0.7708 0.0848 0.4500 Uiso R . . . . .
H304 H 0.6317 0.4084 0.8709 0.0848 0.5500 Uiso R . . . . .

loop_
_atom_site_aniso_label
_atom_site_aniso_U_11
_atom_site_aniso_U_22
_atom_site_aniso_U_33
_atom_site_aniso_U_23
_atom_site_aniso_U_13
_atom_site_aniso_U_12
Pd1 0.01405(10) 0.02488(10) 0.03596(11) -0.01283(7) -0.00084(6) -0.00100(6)
Cl1 0.0203(3) 0.0246(3) 0.0473(3) -0.0092(2) -0.0134(2) 0.00069(19)
Cl2 0.126(2) 0.110(2) 0.0289(8) 0.0123(10) -0.0174(11) -0.0263(18)
Cl3 0.0846(17) 0.0963(19) 0.0604(13) -0.0077(12) 0.0239(12) 0.0056(14)
C1 0.0158(9) 0.0270(10) 0.0192(9) -0.0062(8) -0.0015(7) -0.0018(8)
C2 0.0179(10) 0.0339(12) 0.0298(11) -0.0010(9) -0.0033(8) 0.0027(9)
C3 0.0209(11) 0.0313(12) 0.0310(12) -0.0010(9) -0.0048(9) 0.0034(9)
C4 0.0220(10) 0.0265(10) 0.0181(9) -0.0052(8) -0.0014(8) -0.0014(8)
C5 0.0218(10) 0.0205(9) 0.0184(9) -0.0036(7) 0.0001(7) 0.0012(8)
C6 0.0262(11) 0.0248(10) 0.0204(10) -0.0060(8) -0.0012(8) -0.0041(8)
C7 0.0559(19) 0.0560(18) 0.0218(12) -0.0198(12) 0.0053(11) -0.0214(15)
C8 0.057(2) 0.119(4) 0.046(2) -0.038(2) -0.0113(17) -0.021(2)
C9 0.101(4) 0.054(2) 0.047(2) -0.0247(17) 0.002(2) -0.030(2)
C10 0.0362(14) 0.0462(16) 0.0337(13) -0.0168(12) 0.0134(11) -0.0167(12)
C11 0.0404(16) 0.059(2) 0.0360(15) -0.0118(13) 0.0011(12) -0.0048(14)
C12 0.0498(19) 0.0447(18) 0.060(2) -0.0015(15) 0.0022(16) -0.0175(15)
C13 0.0310(12) 0.0320(12) 0.0226(10) -0.0122(9) 0.0025(9) 0.0027(9)
C14 0.0430(18) 0.078(3) 0.0388(16) -0.0202(16) 0.0016(13) 0.0242(17)
C15 0.0521(17) 0.0388(14) 0.0257(12) -0.0083(11) 0.0122(11) -0.0095(13)
C16 0.0362(13) 0.0258(11) 0.0294(12) -0.0142(9) 0.0034(10) -0.0089(10)
C17 0.0296(14) 0.0410(15) 0.065(2) -0.0254(14) -0.0066(13) -0.0012(11)
C18 0.064(2) 0.0229(12) 0.0400(15) -0.0084(11) -0.0040(14) -0.0094(12)
C19 0.0139(9) 0.0278(11) 0.0257(10) -0.0037(8) -0.0011(7) -0.0014(8)
C20 0.0176(10) 0.0359(12) 0.0297(12) -0.0051(9) -0.0046(8) -0.0047(9)
C21 0.0197(10) 0.0334(12) 0.0381(13) -0.0092(10) -0.0052(9) -0.0047(9)
C22 0.0199(10) 0.0277(11) 0.0356(12) -0.0047(9) -0.0017(9) 0.0012(8)
C23 0.0253(11) 0.0285(11) 0.0272(11) -0.0025(9) -0.0014(9) 0.0029(9)
C24 0.0192(10) 0.0284(11) 0.0244(10) -0.0068(8) -0.0009(8) 0.0015(8)
C25 0.0419(16) 0.0534(18) 0.0317(13) -0.0010(12) -0.0153(12) -0.0166(13)
C26 0.0388(15) 0.0263(12) 0.0534(17) -0.0032(12) -0.0046(13) -0.0015(11)
C27 0.0331(12) 0.0303(12) 0.0251(11) -0.0078(9) -0.0057(9) -0.0014(9)
C28 0.0297(15) 0.0466(18) 0.093(3) -0.0450(19) -0.0051(16) -0.0025(13)
C29 0.040(4) 0.029(3) 0.122(9) -0.029(4) 0.018(5) 0.000(3)
C290 0.039(3) 0.035(3) 0.077(5) -0.030(3) 0.010(3) -0.001(2)
C30 0.0353(17) 0.0379(17) 0.145(5) -0.043(2) -0.027(2) 0.0135(14)
C33 0.083(6) 0.065(5) 0.025(3) 0.007(3) 0.000(3) -0.001(4)
C31 0.045(3) 0.061(3) 0.044(2) -0.007(2) -0.016(2) -0.010(3)
C32 0.076(3) 0.092(3) 0.075(2) -0.013(2) -0.020(2) -0.010(3)
N1 0.0152(8) 0.0286(10) 0.0231(9) -0.0035(7) -0.0015(7) -0.0013(7)
N2 0.0177(9) 0.0275(9) 0.0217(8) -0.0042(7) -0.0016(7) -0.0017(7)
N3 0.0262(9) 0.0226(9) 0.0202(9) -0.0077(7) 0.0016(7) -0.0015(7)
N4 0.0358(12) 0.0381(12) 0.0206(9) -0.0127(8) 0.0073(8) -0.0142(9)
O1 0.0999(17) 0.1013(17) 0.0665(12) -0.0151(11) -0.0090(11) -0.0164(13)
O2 0.0937(17) 0.0951(17) 0.0603(12) -0.0139(11) -0.0082(11) -0.0164(13)
O3 0.0734(17) 0.0748(17) 0.0400(12) -0.0099(11) -0.0055(11) -0.0164(13)
O4 0.1477(17) 0.1491(17) 0.1143(12) -0.0245(11) -0.0153(11) -0.0164(13)
S1 0.0537(6) 0.0349(5) 0.0314(4) -0.0074(4) -0.0013(4) -0.0080(4)
S2 0.0438(6) 0.0249(5) 0.0215(4) -0.0055(4) 0.0000(4) -0.0080(4)
F1 0.117(3) 0.1039(19) 0.115(2) -0.0185(14) -0.0260(18) -0.0213(19)
F2 0.106(3) 0.0935(19) 0.104(2) -0.0164(14) -0.0246(18) -0.0213(19)
F3 0.089(3) 0.0759(19) 0.087(2) -0.0130(14) -0.0223(18) -0.0213(19)
F4 0.064(3) 0.0515(19) 0.062(2) -0.0082(14) -0.0191(18) -0.0213(19)
F5 0.095(3) 0.0821(19) 0.093(2) -0.0142(14) -0.0231(18) -0.0213(19)
F6 0.147(3) 0.1344(19) 0.145(2) -0.0244(14) -0.0300(18) -0.0213(19)

loop_
_atom_type_symbol
_atom_type_scat_dispersion_real
_atom_type_scat_dispersion_imag
_atom_type_scat_Cromer_Mann_a1
_atom_type_scat_Cromer_Mann_b1
_atom_type_scat_Cromer_Mann_a2
_atom_type_scat_Cromer_Mann_b2
_atom_type_scat_Cromer_Mann_a3
_atom_type_scat_Cromer_Mann_b3
_atom_type_scat_Cromer_Mann_a4
_atom_type_scat_Cromer_Mann_b4
_atom_type_scat_Cromer_Mann_c
_atom_type_scat_source
C 0.0033 0.0016 2.3100 20.8439 1.0200 10.2075 1.5886 0.5687 0.8650 51.6512 0.2156 'International Tables Vol C 4.2.6.8 and 6.1.1.4'
H 0.0000 0.0000 0.4930 10.5109 0.3229 26.1257 0.1402 3.1424 0.0408 57.7998 0.0030 'International Tables Vol C 4.2.6.8 and 6.1.1.4'
N 0.0061 0.0033 12.2126 0.0057 3.1322 9.8933 2.0125 28.9975 1.1663 0.5826 -11.5290 'International Tables Vol C 4.2.6.8 and 6.1.1.4'
O 0.0106 0.0060 3.0485 13.2771 2.2868 5.7011 1.5463 0.3239 0.8670 32.9089 0.2508 'International Tables Vol C 4.2.6.8 and 6.1.1.4'
Pd -0.9988 1.0072 19.3319 0.6987 15.5017 7.9893 5.2954 25.2052 0.6058 76.8986 5.2659 'International Tables Vol C 4.2.6.8 and 6.1.1.4'
S 0.1246 0.1234 6.9053 1.4679 5.2034 22.2151 1.4379 0.2536 1.5863 56.1720 0.8669 'International Tables Vol C 4.2.6.8 and 6.1.1.4'
F 0.0171 0.0103 3.5392 10.2825 2.6412 4.2944 1.5170 0.2615 1.0243 26.1476 0.2776 'International Tables Vol C 4.2.6.8 and 6.1.1.4'
Cl 0.1484 0.1585 11.4604 0.0104 7.1964 1.1662 6.2556 18.5194 1.6455 47.7784 -9.5574 'International Tables Vol C 4.2.6.8 and 6.1.1.4'

loop_
_geom_angle_atom_site_label_1
_geom_angle_site_symmetry_1
_geom_angle_atom_site_label_2
_geom_angle_site_symmetry_2
_geom_angle_atom_site_label_3
_geom_angle_site_symmetry_3
_geom_angle
_geom_angle_publ_flag
Cl1 . Pd1 . C1 . 100.00(6) yes
Cl1 . Pd1 . C28 . 159.96(9) yes
C1 . Pd1 . C28 . 99.68(12) yes
Cl1 . Pd1 . C29 . 127.6(3) yes
C1 . Pd1 . C29 . 129.5(2) yes
C28 . Pd1 . C29 . 35.8(3) yes
Cl1 . Pd1 . C290 . 122.35(18) yes
C1 . Pd1 . C290 . 135.1(2) yes
C28 . Pd1 . C290 . 37.7(2) yes
C29 . Pd1 . C290 . 27.8(4) yes
Cl1 . Pd1 . C30 . 93.51(10) yes
C1 . Pd1 . C30 . 165.63(12) yes
C28 . Pd1 . C30 . 67.28(14) yes
C29 . Pd1 . C30 . 36.1(3) yes
C290 . Pd1 . C30 . 34.7(2) yes
Pd1 . C1 . N1 . 126.86(17) yes
Pd1 . C1 . N2 . 130.65(16) yes
N1 . C1 . N2 . 102.46(19) yes
C3 . C2 . N1 . 107.0(2) yes
C3 . C2 . H21 . 127.7 no
N1 . C2 . H21 . 125.3 no
C2 . C3 . N2 . 105.8(2) yes
C2 . C3 . H31 . 128.3 no
N2 . C3 . H31 . 125.9 no
C5 . C4 . C6 . 63.47(16) yes
C5 . C4 . N2 . 147.1(2) yes
C6 . C4 . N2 . 148.4(2) yes
C4 . C5 . C6 . 58.33(16) yes
C4 . C5 . N3 . 151.0(2) yes
C6 . C5 . N3 . 150.6(2) yes
C5 . C6 . C4 . 58.20(16) yes
C5 . C6 . N4 . 150.2(2) yes
C4 . C6 . N4 . 151.5(2) yes
C8 . C7 . C9 . 114.3(4) yes
C8 . C7 . N4 . 110.4(3) yes
C9 . C7 . N4 . 111.2(3) yes
C8 . C7 . H71 . 106.9 no
C9 . C7 . H71 . 107.2 no
N4 . C7 . H71 . 106.4 no
C7 . C8 . H81 . 110.3 no
C7 . C8 . H83 . 110.8 no
H81 . C8 . H83 . 109.1 no
C7 . C8 . H82 . 108.4 no
H81 . C8 . H82 . 108.8 no
H83 . C8 . H82 . 109.4 no
C7 . C9 . H91 . 109.6 no
C7 . C9 . H93 . 111.4 no
H91 . C9 . H93 . 109.3 no
C7 . C9 . H92 . 108.5 no
H91 . C9 . H92 . 108.4 no
H93 . C9 . H92 . 109.5 no
C11 . C10 . C12 . 114.6(3) yes
C11 . C10 . N4 . 112.2(3) yes
C12 . C10 . N4 . 110.0(3) yes
C11 . C10 . H101 . 106.4 no
C12 . C10 . H101 . 106.5 no
N4 . C10 . H101 . 106.6 no
C10 . C11 . H112 . 109.7 no
C10 . C11 . H111 . 109.4 no
H112 . C11 . H111 . 108.7 no
C10 . C11 . H113 . 110.4 no
H112 . C11 . H113 . 109.2 no
H111 . C11 . H113 . 109.4 no
C10 . C12 . H121 . 107.3 no
C10 . C12 . H123 . 109.8 no
H121 . C12 . H123 . 108.2 no
C10 . C12 . H122 . 112.2 no
H121 . C12 . H122 . 109.3 no
H123 . C12 . H122 . 109.9 no
C14 . C13 . C15 . 112.0(3) yes
C14 . C13 . N3 . 111.0(2) yes
C15 . C13 . N3 . 111.8(2) yes
C14 . C13 . H131 . 109.0 no
C15 . C13 . H131 . 106.9 no
N3 . C13 . H131 . 105.7 no
C13 . C14 . H142 . 110.2 no
C13 . C14 . H141 . 109.2 no
H142 . C14 . H141 . 109.3 no
C13 . C14 . H143 . 109.4 no
H142 . C14 . H143 . 110.2 no
H141 . C14 . H143 . 108.7 no
C13 . C15 . H152 . 109.8 no
C13 . C15 . H151 . 108.9 no
H152 . C15 . H151 . 108.9 no
C13 . C15 . H153 . 109.9 no
H152 . C15 . H153 . 110.2 no
H151 . C15 . H153 . 109.1 no
C17 . C16 . C18 . 112.3(2) yes
C17 . C16 . N3 . 110.2(2) yes
C18 . C16 . N3 . 111.4(2) yes
C17 . C16 . H161 . 108.3 no
C18 . C16 . H161 . 107.7 no
N3 . C16 . H161 . 106.5 no
C16 . C17 . H171 . 109.9 no
C16 . C17 . H172 . 109.6 no
H171 . C17 . H172 . 108.9 no
C16 . C17 . H173 . 109.5 no
H171 . C17 . H173 . 110.0 no
H172 . C17 . H173 . 108.8 no
C16 . C18 . H182 . 108.9 no
C16 . C18 . H181 . 110.5 no
H182 . C18 . H181 . 110.5 no
C16 . C18 . H183 . 107.0 no
H182 . C18 . H183 . 110.0 no
H181 . C18 . H183 . 109.9 no
C20 . C19 . C24 . 122.6(2) yes
C20 . C19 . N1 . 118.4(2) yes
C24 . C19 . N1 . 119.0(2) yes
C19 . C20 . C21 . 117.9(2) yes
C19 . C20 . C25 . 121.2(2) yes
C21 . C20 . C25 . 120.9(2) yes
C20 . C21 . C22 . 121.5(2) yes
C20 . C21 . H211 . 118.7 no
C22 . C21 . H211 . 119.8 no
C21 . C22 . C23 . 118.9(2) yes
C21 . C22 . C26 . 120.3(3) yes
C23 . C22 . C26 . 120.8(2) yes
C22 . C23 . C24 . 121.6(2) yes
C22 . C23 . H231 . 119.2 no
C24 . C23 . H231 . 119.2 no
C23 . C24 . C19 . 117.6(2) yes
C23 . C24 . C27 . 120.4(2) yes
C19 . C24 . C27 . 122.0(2) yes
C20 . C25 . H251 . 109.1 no
C20 . C25 . H253 . 110.6 no
H251 . C25 . H253 . 109.4 no
C20 . C25 . H252 . 110.0 no
H251 . C25 . H252 . 109.0 no
H253 . C25 . H252 . 108.7 no
C22 . C26 . H261 . 111.1 no
C22 . C26 . H263 . 111.0 no
H261 . C26 . H263 . 108.4 no
C22 . C26 . H262 . 110.0 no
H261 . C26 . H262 . 107.8 no
H263 . C26 . H262 . 108.3 no
C24 . C27 . H271 . 110.0 no
C24 . C27 . H272 . 110.2 no
H271 . C27 . H272 . 108.3 no
C24 . C27 . H273 . 111.2 no
H271 . C27 . H273 . 108.1 no
H272 . C27 . H273 . 109.0 no
Pd1 . C28 . C29 . 73.0(4) yes
Pd1 . C28 . C290 . 70.9(3) yes
Pd1 . C28 . H283 . 133.4 no
C29 . C28 . H283 . 119.9 no
C290 . C28 . H283 . 151.6 no
Pd1 . C28 . H284 . 88.4 no
C29 . C28 . H284 . 135.1 no
C290 . C28 . H284 . 90.7 no
H283 . C28 . H284 . 102.7 no
Pd1 . C28 . H282 . 115.9 no
C29 . C28 . H282 . 169.5 no
C290 . C28 . H282 . 130.8 no
Pd1 . C28 . H281 . 101.5 no
C29 . C28 . H281 . 76.0 no
C290 . C28 . H281 . 120.5 no
H284 . C28 . H281 . 148.7 no
H282 . C28 . H281 . 106.2 no
Pd1 . C29 . C28 . 71.2(4) yes
Pd1 . C29 . C30 . 73.0(4) yes
C28 . C29 . C30 . 127.9(9) yes
Pd1 . C29 . H291 . 113.9 no
C28 . C29 . H291 . 114.7 no
C30 . C29 . H291 . 113.9 no
C28 . C290 . Pd1 . 71.4(3) yes
C28 . C290 . C30 . 127.7(6) yes
Pd1 . C290 . C30 . 75.0(3) yes
C28 . C290 . H2901 . 115.1 no
Pd1 . C290 . H2901 . 112.4 no
C30 . C290 . H2901 . 114.3 no
Pd1 . C30 . C29 . 70.9(4) yes
Pd1 . C30 . C290 . 70.3(3) yes
C29 . C30 . C290 . 45.9(6) yes
Pd1 . C30 . H302 . 115.6 no
C29 . C30 . H302 . 120.4 no
C290 . C30 . H302 . 164.3 no
Pd1 . C30 . H303 . 115.2 no
C29 . C30 . H303 . 164.1 no
C290 . C30 . H303 . 120.5 no
H302 . C30 . H303 . 71.5 no
Pd1 . C30 . H301 . 83.9 no
C29 . C30 . H301 . 119.6 no
C290 . C30 . H301 . 74.3 no
H302 . C30 . H301 . 120.0 no
H303 . C30 . H301 . 49.8 no
Pd1 . C30 . H304 . 84.9 no
C29 . C30 . H304 . 74.2 no
C290 . C30 . H304 . 119.5 no
H303 . C30 . H304 . 120.0 no
H301 . C30 . H304 . 157.7 no
Cl2 . C33 . Cl3 . 113.0(6) yes
Cl2 . C33 . H332 . 105.6 no
Cl3 . C33 . H332 . 107.9 no
Cl2 . C33 . H331 . 109.9 no
Cl3 . C33 . H331 . 109.8 no
H332 . C33 . H331 . 110.5 no
S1 . C31 . F1 . 107.7(4) yes
S1 . C31 . F2 . 107.3(5) yes
F1 . C31 . F2 . 119.1(6) yes
S1 . C31 . F3 . 117.2(5) yes
F1 . C31 . F3 . 102.1(5) yes
F2 . C31 . F3 . 104.0(6) yes
S2 . C32 . F4 . 107.1(8) yes
S2 . C32 . F5 . 108.0(9) yes
F4 . C32 . F5 . 120.1(10) yes
S2 . C32 . F6 . 111.7(10) yes
F4 . C32 . F6 . 111.4(11) yes
F5 . C32 . F6 . 98.4(11) yes
C19 . N1 . C2 . 124.06(19) yes
C19 . N1 . C1 . 123.5(2) yes
C2 . N1 . C1 . 112.5(2) yes
C3 . N2 . C4 . 124.7(2) yes
C3 . N2 . C1 . 112.33(19) yes
C4 . N2 . C1 . 122.63(19) yes
C13 . N3 . C16 . 119.51(19) yes
C13 . N3 . C5 . 119.5(2) yes
C16 . N3 . C5 . 120.83(19) yes
C10 . N4 . C7 . 119.3(2) yes
C10 . N4 . C6 . 120.0(2) yes
C7 . N4 . C6 . 120.5(2) yes
C31 . S1 . O3 . 101.1(3) yes
C31 . S1 . O2 . 101.2(3) yes
O3 . S1 . O2 . 117.0(3) yes
C31 . S1 . O1 . 108.9(3) yes
O3 . S1 . O1 . 109.9(3) yes
O2 . S1 . O1 . 116.8(3) yes
C32 . S2 . O2 . 93.9(4) yes
C32 . S2 . O4 . 104.4(10) yes
O2 . S2 . O4 . 127.5(8) yes
C32 . S2 . O1 . 109.5(5) yes
O2 . S2 . O1 . 116.0(3) yes
O4 . S2 . O1 . 103.5(9) yes

loop_
_geom_bond_atom_site_label_1
_geom_bond_site_symmetry_1
_geom_bond_atom_site_label_2
_geom_bond_site_symmetry_2
_geom_bond_distance
_geom_bond_publ_flag
Pd1 . Cl1 . 2.3844(6) yes
Pd1 . C1 . 2.049(2) yes
Pd1 . C28 . 2.120(3) yes
Pd1 . C29 . 2.142(7) yes
Pd1 . C290 . 2.114(5) yes
Pd1 . C30 . 2.168(3) yes
Cl2 . C33 . 1.715(7) yes
Cl3 . C33 . 1.711(9) yes
C1 . N1 . 1.358(3) yes
C1 . N2 . 1.374(3) yes
C2 . C3 . 1.344(4) yes
C2 . N1 . 1.391(3) yes
C2 . H21 . 0.914 no
C3 . N2 . 1.398(3) yes
C3 . H31 . 0.907 no
C4 . C5 . 1.358(3) yes
C4 . C6 . 1.360(3) yes
C4 . N2 . 1.392(3) yes
C5 . C6 . 1.429(3) yes
C5 . N3 . 1.305(3) yes
C6 . N4 . 1.299(3) yes
C7 . C8 . 1.502(6) yes
C7 . C9 . 1.509(6) yes
C7 . N4 . 1.489(3) yes
C7 . H71 . 0.973 no
C8 . H81 . 0.959 no
C8 . H83 . 0.966 no
C8 . H82 . 0.951 no
C9 . H91 . 0.954 no
C9 . H93 . 0.955 no
C9 . H92 . 0.951 no
C10 . C11 . 1.520(5) yes
C10 . C12 . 1.496(5) yes
C10 . N4 . 1.500(3) yes
C10 . H101 . 0.980 no
C11 . H112 . 0.979 no
C11 . H111 . 0.967 no
C11 . H113 . 0.971 no
C12 . H121 . 0.952 no
C12 . H123 . 0.956 no
C12 . H122 . 0.954 no
C13 . C14 . 1.513(4) yes
C13 . C15 . 1.520(4) yes
C13 . N3 . 1.490(3) yes
C13 . H131 . 0.970 no
C14 . H142 . 0.965 no
C14 . H141 . 0.963 no
C14 . H143 . 0.959 no
C15 . H152 . 0.959 no
C15 . H151 . 0.953 no
C15 . H153 . 0.960 no
C16 . C17 . 1.516(5) yes
C16 . C18 . 1.519(4) yes
C16 . N3 . 1.487(3) yes
C16 . H161 . 0.976 no
C17 . H171 . 0.949 no
C17 . H172 . 0.960 no
C17 . H173 . 0.951 no
C18 . H182 . 0.952 no
C18 . H181 . 0.955 no
C18 . H183 . 0.958 no
C19 . C20 . 1.397(3) yes
C19 . C24 . 1.394(3) yes
C19 . N1 . 1.436(3) yes
C20 . C21 . 1.388(4) yes
C20 . C25 . 1.499(4) yes
C21 . C22 . 1.394(4) yes
C21 . H211 . 0.927 no
C22 . C23 . 1.391(4) yes
C22 . C26 . 1.511(4) yes
C23 . C24 . 1.397(3) yes
C23 . H231 . 0.929 no
C24 . C27 . 1.508(3) yes
C25 . H251 . 0.943 no
C25 . H253 . 0.966 no
C25 . H252 . 0.950 no
C26 . H261 . 0.959 no
C26 . H263 . 0.948 no
C26 . H262 . 0.957 no
C27 . H271 . 0.957 no
C27 . H272 . 0.952 no
C27 . H273 . 0.950 no
C28 . C29 . 1.309(13) yes
C28 . C290 . 1.368(7) yes
C28 . H283 . 0.950 no
C28 . H284 . 1.040 no
C28 . H282 . 0.920 no
C28 . H281 . 1.070 no
C29 . C30 . 1.335(10) yes
C29 . H291 . 0.980 no
C290 . C30 . 1.279(9) yes
C290 . H2901 . 0.969 no
C30 . H302 . 0.950 no
C30 . H303 . 0.950 no
C30 . H301 . 0.950 no
C30 . H304 . 0.950 no
C33 . H332 . 0.936 no
C33 . H331 . 0.945 no
C31 . S1 . 1.819(6) yes
C31 . F1 . 1.361(9) yes
C31 . F2 . 1.302(9) yes
C31 . F3 . 1.283(7) yes
C32 . S2 . 1.775(15) yes
C32 . F4 . 1.474(13) yes
C32 . F5 . 1.387(14) yes
C32 . F6 . 1.290(15) yes
O1 . S1 . 1.407(5) yes
O1 . S2 . 1.311(5) yes
O2 . S1 . 1.419(4) yes
O2 . S2 . 1.524(4) yes
O3 . S1 . 1.462(6) yes
O4 . S2 . 1.31(2) yes

loop_
_geom_hbond_atom_site_label_D
_geom_hbond_site_symmetry_D
_geom_hbond_atom_site_label_H
_geom_hbond_site_symmetry_H
_geom_hbond_atom_site_label_A
_geom_hbond_site_symmetry_A
_geom_hbond_angle_DHA
_geom_hbond_distance_DH
_geom_hbond_distance_HA
_geom_hbond_distance_DA
_geom_hbond_publ_flag
C3 . H31 . O1 1_565 167 0.91 2.28 3.174(6) yes
C7 . H71 . O2 2_666 172 0.97 2.55 3.515(6) yes
C12 . H123 . O2 1_665 162 0.96 2.48 3.397(6) yes
C17 . H173 . O1 1_665 134 0.95 2.57 3.304(6) yes
C33 . H331 . O2 1_655 164 0.94 2.58 3.503(6) yes
C28 . H283 . C20 . 133 0.95 2.56 3.279(6) yes
